data_9006424
loop_
_publ_author_name
'Hugh-Jones D A'
'Chopelas, A.'
'Angel, R. J.'

_publ_section_title
;
 Tetrahedral compression in (Mg,Fe)SiO3 orthopyroxenes
 Sample: P = 1.71 GPa
;
_journal_name_full 'Physics and Chemistry of Minerals'
_journal_page_first 301
_journal_page_last 310
_journal_paper_doi 10.1007/s002690050042
_journal_volume 24
_journal_year 1997
_chemical_formula_sum 'Fe O3 Si'
_chemical_name_mineral Ferrosilite
_space_group_IT_number 61
_symmetry_space_group_name_Hall '-P 2ac 2ab'
_symmetry_space_group_name_H-M 'P b c a'
_cell_angle_alpha 90
_cell_angle_beta 90
_cell_angle_gamma 90
_cell_length_a 18.370
_cell_length_b 9.006
_cell_length_c 5.2084
_cell_formula_units_Z 16
_cell_volume 861.679
_database_code_amcsd 0008006
_diffrn_ambient_pressure 1.71e+06
_exptl_crystal_density_diffrn 4.068
_cod_original_formula_sum 'Fe Si O3'
_cod_database_code 9006424

loop_
_space_group_symop_operation_xyz
x,y,z
x,1/2-y,1/2+z
-x,1/2+y,1/2-z
1/2-x,1/2+y,z
1/2+x,1/2-y,-z
1/2+x,y,1/2-z
1/2-x,-y,1/2+z
-x,-y,-z

loop_
_atom_site_label
_atom_site_fract_x
_atom_site_fract_y
_atom_site_fract_z
_atom_site_U_iso_or_equiv
FeM1 0.37600 0.65550 0.86920 0.00557
FeM2 0.37830 0.48310 0.35960 0.00570
SiTA 0.27160 0.33970 0.04380 0.00304
SiTB 0.47280 0.33320 0.79090 0.00266
O1a 0.18590 0.34000 0.03100 0.00329
O2a 0.31180 0.50000 0.05200 0.00975
O3a 0.30160 0.23400 0.81000 0.00025
O1b 0.55990 0.33600 0.78900 0.00861
O2b 0.43290 0.48100 0.69100 0.00418
O3b 0.44770 0.19900 0.59100 0.00152

loop_
_cod_related_entry_id
_cod_related_entry_database
_cod_related_entry_code
1 AMCSD 0008006
